data_7701469
loop_
_publ_author_name
'Fischer, Paul J.'
'Senthil, Shuruthi'
'Stephan, Jeremy T.'
'Swift, McKinley L.'
'Young, Victor G.'

_publ_section_title
;
 Seventeen-electron chromium(i)tricarbonyltris(phosphine) complexes
 supported by tris(phosphinomethyl)phenylborates
;
_journal_name_full 'Dalton Transactions'
_journal_paper_doi 10.1039/C9DT03562A
_journal_year 2019
_chemical_formula_moiety 'C51 H41 B Cr2 O6 P3'
_chemical_formula_sum 'C51 H41 B Cr2 O6 P3'
_chemical_formula_weight 957.56
_chemical_name_common 18126zzz
_chemical_name_systematic Cr(CO)3{h6-(PhBPPh3)Cr(CO)3}
_chemical_properties_physical Air-sensitive,Moisture-sensitive
_space_group_crystal_system orthorhombic
_space_group_IT_number 61
_space_group_name_Hall '-P 2ac 2ab'
_space_group_name_H-M_alt 'P b c a'
_symmetry_space_group_name_Hall '-P 2ac 2ab'
_symmetry_space_group_name_H-M 'P b c a'
_atom_sites_solution_hydrogens geom
_audit_creation_method SHELXL-2018/3
_audit_update_record
;
2019-09-02 deposited with the CCDC.    2019-10-25 downloaded from the CCDC.
;
_cell_angle_alpha 90
_cell_angle_beta 90
_cell_angle_gamma 90
_cell_formula_units_Z 8
_cell_length_a 10.3610(13)
_cell_length_b 20.185(2)
_cell_length_c 45.506(6)
_cell_measurement_reflns_used 2835
_cell_measurement_temperature 100(2)
_cell_measurement_theta_max 26.90
_cell_measurement_theta_min 2.59
_cell_volume 9517(2)
_computing_cell_refinement 'Bruker SAINT'
_computing_data_collection 'Bruker APEX3'
_computing_data_reduction 'Bruker SAINT'
_computing_molecular_graphics 'Bruker SHELXTL'
_computing_publication_material 'Bruker SHELXTL'
_computing_structure_refinement 'SHELXL-2018/3 (Sheldrick, 2014)'
_computing_structure_solution 'SHELXT-2014/5 (Sheldrick, 2014)'
_diffrn_ambient_temperature 100(2)
_diffrn_measured_fraction_theta_full 0.999
_diffrn_measured_fraction_theta_max 0.999
_diffrn_measurement_device_type 'Bruker VENTURE PHOTON-II'
_diffrn_measurement_method '\f and \w scans'
_diffrn_radiation_type MoK\a
_diffrn_radiation_wavelength 0.71073
_diffrn_reflns_av_R_equivalents 0.0541
_diffrn_reflns_av_unetI/netI 0.0272
_diffrn_reflns_Laue_measured_fraction_full 0.999
_diffrn_reflns_Laue_measured_fraction_max 0.999
_diffrn_reflns_limit_h_max 12
_diffrn_reflns_limit_h_min -12
_diffrn_reflns_limit_k_max 24
_diffrn_reflns_limit_k_min -24
_diffrn_reflns_limit_l_max 41
_diffrn_reflns_limit_l_min -55
_diffrn_reflns_number 89292
_diffrn_reflns_point_group_measured_fraction_full 0.999
_diffrn_reflns_point_group_measured_fraction_max 0.999
_diffrn_reflns_theta_full 25.242
_diffrn_reflns_theta_max 25.681
_diffrn_reflns_theta_min 2.384
_diffrn_source micro-focus
_exptl_absorpt_coefficient_mu 0.606
_exptl_absorpt_correction_T_max 0.4311
_exptl_absorpt_correction_T_min 0.3642
_exptl_absorpt_correction_type multi-scan
_exptl_absorpt_process_details 'SADABS-2016/2 (Sheldrick, 2016)'
_exptl_crystal_colour purple
_exptl_crystal_density_diffrn 1.337
_exptl_crystal_description Plate
_exptl_crystal_F_000 3944
_exptl_crystal_recrystallization_method 'Re-crystallisation from solvent: THF and pentane'
_exptl_crystal_size_max 0.220
_exptl_crystal_size_mid 0.200
_exptl_crystal_size_min 0.090
_exptl_transmission_factor_max 0.4311
_exptl_transmission_factor_min 0.3642
_refine_diff_density_max 0.514
_refine_diff_density_min -0.566
_refine_diff_density_rms 0.077
_refine_ls_extinction_method none
_refine_ls_goodness_of_fit_ref 1.250
_refine_ls_hydrogen_treatment constr
_refine_ls_matrix_type full
_refine_ls_number_parameters 606
_refine_ls_number_reflns 9037
_refine_ls_number_restraints 668
_refine_ls_restrained_S_all 1.211
_refine_ls_R_factor_all 0.0812
_refine_ls_R_factor_gt 0.0742
_refine_ls_shift/su_max 0.004
_refine_ls_shift/su_mean 0.000
_refine_ls_structure_factor_coef Fsqd
_refine_ls_weighting_details 'w=1/[\s^2^(Fo^2^)+(0.0154P)^2^+34.2701P] where P=(Fo^2^+2Fc^2^)/3'
_refine_ls_weighting_scheme calc
_refine_ls_wR_factor_gt 0.1424
_refine_ls_wR_factor_ref 0.1459
_reflns_Friedel_coverage 0.000
_reflns_number_gt 8198
_reflns_number_total 9037
_reflns_threshold_expression 'I > 2\s(I)'
_cod_data_source_file c9dt03562a2.cif
_cod_data_source_block 18126zzz
_cod_database_code 7701469
_shelx_shelxl_version_number 2018/3
_shelx_space_group_comment
;
The symmetry employed for this shelxl refinement is uniquely defined
by the following loop, which should always be used as a source of
symmetry information in preference to the above space-group names.
They are only intended as comments.
;
_shelx_estimated_absorpt_t_min 0.878
_shelx_estimated_absorpt_t_max 0.948

loop_
_space_group_symop_operation_xyz
'x, y, z'
'-x+1/2, -y, z+1/2'
'-x, y+1/2, -z+1/2'
'x+1/2, -y+1/2, -z'
'-x, -y, -z'
'x-1/2, y, -z-1/2'
'x, -y-1/2, z-1/2'
'-x-1/2, y-1/2, z'

loop_
_atom_site_label
_atom_site_type_symbol
_atom_site_fract_x
_atom_site_fract_y
_atom_site_fract_z
_atom_site_U_iso_or_equiv
_atom_site_adp_type
_atom_site_occupancy
_atom_site_site_symmetry_order
_atom_site_calc_flag
_atom_site_refinement_flags_posn
_atom_site_refinement_flags_adp
_atom_site_refinement_flags_occupancy
_atom_site_disorder_assembly
_atom_site_disorder_group
Cr1 Cr 0.48810(6) 0.53756(3) 0.58025(2) 0.02834(17) Uani 1 1 d . . . . .
C1 C 0.4530(4) 0.6087(2) 0.55513(12) 0.0412(11) Uani 1 1 d . . . . .
O1 O 0.4466(4) 0.65228(17) 0.53885(10) 0.0618(11) Uani 1 1 d . . . . .
C2 C 0.6312(5) 0.5928(2) 0.58662(13) 0.0479(13) Uani 1 1 d . . . . .
O2 O 0.7138(4) 0.63005(18) 0.58863(12) 0.0756(14) Uani 1 1 d . . . . .
C3 C 0.5523(5) 0.4961(2) 0.54624(11) 0.0421(12) Uani 1 1 d . . . . .
O3 O 0.5954(4) 0.47411(18) 0.52512(8) 0.0614(11) Uani 1 1 d . . . . .
P1 P 0.40089(10) 0.58132(5) 0.62575(2) 0.0282(2) Uani 1 1 d . . . . .
C4 C 0.2462(4) 0.62583(19) 0.62428(9) 0.0302(9) Uani 1 1 d D . . . .
C5 C 0.1898(4) 0.6451(2) 0.59802(11) 0.0418(11) Uani 1 1 d D . . . .
H5A H 0.231725 0.634928 0.580008 0.050 Uiso 1 1 calc R U . . .
C6 C 0.0730(5) 0.6792(3) 0.59752(13) 0.0527(14) Uani 1 1 d D . . . .
H6A H 0.035638 0.691919 0.579296 0.063 Uiso 1 1 calc R U . . .
C7 C 0.0123(5) 0.6944(2) 0.62323(14) 0.0550(15) Uani 1 1 d D . . . .
H7A H -0.067681 0.717366 0.622884 0.066 Uiso 1 1 calc R U . . .
C8 C 0.0659(5) 0.6766(3) 0.64947(13) 0.0549(15) Uani 1 1 d D . . . .
H8A H 0.023670 0.687694 0.667332 0.066 Uiso 1 1 calc R U . . .
C9 C 0.1821(5) 0.6423(2) 0.65012(11) 0.0466(12) Uani 1 1 d D . . . .
H9A H 0.218246 0.629822 0.668494 0.056 Uiso 1 1 calc R U . . .
C10 C 0.5030(4) 0.6456(2) 0.64196(10) 0.0384(11) Uani 1 1 d D . . . .
C11 C 0.4998(6) 0.7088(3) 0.63023(13) 0.0651(17) Uani 1 1 d D . . . .
H11A H 0.439850 0.718896 0.615087 0.078 Uiso 1 1 calc R U . . .
C12 C 0.5831(7) 0.7576(3) 0.64035(15) 0.077(2) Uani 1 1 d D . . . .
H12A H 0.581291 0.800291 0.631619 0.092 Uiso 1 1 calc R U . . .
C13 C 0.6674(5) 0.7450(3) 0.66258(13) 0.0642(18) Uani 1 1 d D . . . .
H13A H 0.721711 0.779060 0.670013 0.077 Uiso 1 1 calc R U . . .
C14 C 0.6723(6) 0.6827(3) 0.67397(15) 0.0726(19) Uani 1 1 d D . . . .
H14A H 0.733704 0.672716 0.688841 0.087 Uiso 1 1 calc R U . . .
C15 C 0.5889(5) 0.6332(3) 0.66419(13) 0.0571(15) Uani 1 1 d D . . . .
H15A H 0.591602 0.590586 0.673005 0.069 Uiso 1 1 calc R U . . .
P2 P 0.57606(10) 0.44526(5) 0.60871(2) 0.0271(2) Uani 1 1 d . . . . .
C16 C 0.6890(4) 0.4662(2) 0.63829(11) 0.0383(11) Uani 1 1 d D . . . .
C17 C 0.7930(5) 0.5075(3) 0.63267(15) 0.0634(17) Uani 1 1 d D . . . .
H17A H 0.805477 0.524423 0.613400 0.076 Uiso 1 1 calc R U . . .
C18 C 0.8791(5) 0.5245(3) 0.6548(2) 0.088(3) Uani 1 1 d D . . . .
H18A H 0.949782 0.552998 0.650628 0.105 Uiso 1 1 calc R U . . .
C19 C 0.8621(6) 0.5000(3) 0.68270(19) 0.084(2) Uani 1 1 d D . . . .
H19A H 0.920781 0.511684 0.697888 0.101 Uiso 1 1 calc R U . . .
C20 C 0.7614(6) 0.4593(3) 0.68852(15) 0.076(2) Uani 1 1 d D . . . .
H20A H 0.749575 0.442654 0.707864 0.091 Uiso 1 1 calc R U . . .
C21 C 0.6757(5) 0.4417(3) 0.66660(11) 0.0522(14) Uani 1 1 d D . . . .
H21A H 0.606600 0.412361 0.670992 0.063 Uiso 1 1 calc R U . . .
C22 C 0.6655(10) 0.3824(5) 0.5869(3) 0.0296(14) Uani 0.740(14) 1 d D . P A 1
C23 C 0.7973(9) 0.3785(6) 0.5882(2) 0.057(3) Uani 0.740(14) 1 d D . P A 1
H23A H 0.844580 0.407296 0.600685 0.069 Uiso 0.740(14) 1 calc R U P A 1
C24 C 0.8611(10) 0.3321(7) 0.5711(2) 0.083(5) Uani 0.740(14) 1 d D . P A 1
H24A H 0.952473 0.329393 0.572147 0.099 Uiso 0.740(14) 1 calc R U P A 1
C25 C 0.7971(9) 0.2904(6) 0.5528(2) 0.051(3) Uani 0.740(14) 1 d D . P A 1
H25A H 0.843167 0.258976 0.541369 0.061 Uiso 0.740(14) 1 calc R U P A 1
C26 C 0.6652(9) 0.2940(4) 0.5511(2) 0.057(3) Uani 0.740(14) 1 d D . P A 1
H26A H 0.619065 0.264479 0.538700 0.069 Uiso 0.740(14) 1 calc R U P A 1
C27 C 0.5995(8) 0.3408(4) 0.5676(2) 0.056(3) Uani 0.740(14) 1 d D . P A 1
H27A H 0.508528 0.344673 0.565701 0.067 Uiso 0.740(14) 1 calc R U P A 1
C22' C 0.679(3) 0.3864(13) 0.5895(8) 0.0296(14) Uani 0.260(14) 1 d D . P A 2
C23' C 0.801(3) 0.4025(14) 0.5796(6) 0.057(3) Uani 0.260(14) 1 d D . P A 2
H23B H 0.834370 0.445090 0.584060 0.069 Uiso 0.260(14) 1 calc R U P A 2
C24' C 0.875(3) 0.3590(16) 0.5634(7) 0.083(5) Uani 0.260(14) 1 d D . P A 2
H24B H 0.958984 0.372222 0.557124 0.099 Uiso 0.260(14) 1 calc R U P A 2
C25' C 0.831(2) 0.2975(16) 0.5565(8) 0.051(3) Uani 0.260(14) 1 d D . P A 2
H25B H 0.883299 0.266964 0.545916 0.061 Uiso 0.260(14) 1 calc R U P A 2
C26' C 0.710(2) 0.2813(11) 0.5652(6) 0.057(3) Uani 0.260(14) 1 d D . P A 2
H26B H 0.675254 0.239391 0.559841 0.069 Uiso 0.260(14) 1 calc R U P A 2
C27' C 0.635(2) 0.3244(12) 0.5817(6) 0.056(3) Uani 0.260(14) 1 d D . P A 2
H27B H 0.551127 0.310976 0.587755 0.067 Uiso 0.260(14) 1 calc R U P A 2
P3 P 0.28285(11) 0.47767(5) 0.57641(2) 0.0269(2) Uani 1 1 d . . . . .
C28 C 0.2798(6) 0.3980(3) 0.55742(14) 0.0312(12) Uani 0.897(5) 1 d D . P B 1
C29 C 0.3193(6) 0.3950(3) 0.52823(12) 0.0562(18) Uani 0.897(5) 1 d D . P B 1
H29A H 0.349800 0.433998 0.518856 0.067 Uiso 0.897(5) 1 calc R U P B 1
C30 C 0.3150(7) 0.3361(3) 0.51256(14) 0.072(2) Uani 0.897(5) 1 d D . P B 1
H30A H 0.343024 0.334883 0.492692 0.086 Uiso 0.897(5) 1 calc R U P B 1
C31 C 0.2700(7) 0.2795(3) 0.52583(17) 0.0585(18) Uani 0.897(5) 1 d D . P B 1
H31A H 0.267496 0.238945 0.515225 0.070 Uiso 0.897(5) 1 calc R U P B 1
C32 C 0.2287(5) 0.2816(2) 0.55448(13) 0.0444(14) Uani 0.897(5) 1 d D . P B 1
H32A H 0.196141 0.242718 0.563575 0.053 Uiso 0.897(5) 1 calc R U P B 1
C33 C 0.2342(4) 0.3402(2) 0.57013(11) 0.0307(11) Uani 0.897(5) 1 d D . P B 1
H33A H 0.206187 0.340878 0.590004 0.037 Uiso 0.897(5) 1 calc R U P B 1
C28' C 0.296(4) 0.3900(19) 0.5576(11) 0.0312(12) Uani 0.103(5) 1 d D . P B 2
C29' C 0.405(3) 0.3613(19) 0.5453(9) 0.0562(18) Uani 0.103(5) 1 d D . P B 2
H29B H 0.485750 0.382970 0.547062 0.067 Uiso 0.103(5) 1 calc R U P B 2
C30' C 0.397(4) 0.3014(19) 0.5304(10) 0.072(2) Uani 0.103(5) 1 d D . P B 2
H30B H 0.472681 0.282611 0.522132 0.086 Uiso 0.103(5) 1 calc R U P B 2
C31' C 0.282(4) 0.269(2) 0.5275(12) 0.0585(18) Uani 0.103(5) 1 d D . P B 2
H31B H 0.277301 0.228258 0.517295 0.070 Uiso 0.103(5) 1 calc R U P B 2
C32' C 0.174(3) 0.2965(17) 0.5396(9) 0.0444(14) Uani 0.103(5) 1 d D . P B 2
H32B H 0.092895 0.274494 0.537750 0.053 Uiso 0.103(5) 1 calc R U P B 2
C33' C 0.181(3) 0.3564(16) 0.5544(8) 0.0307(11) Uani 0.103(5) 1 d D . P B 2
H33B H 0.104578 0.374797 0.562634 0.037 Uiso 0.103(5) 1 calc R U P B 2
C34 C 0.1606(5) 0.5195(2) 0.55400(9) 0.0386(11) Uani 1 1 d D . . . .
C35 C 0.1967(6) 0.5507(3) 0.52798(10) 0.0599(17) Uani 1 1 d D . . . .
H35A H 0.284723 0.550727 0.522144 0.072 Uiso 1 1 calc R U . . .
C36 C 0.1057(9) 0.5814(3) 0.51063(15) 0.097(3) Uani 1 1 d D . . . .
H36A H 0.131481 0.603535 0.493159 0.116 Uiso 1 1 calc R U . . .
C37 C -0.0207(9) 0.5803(4) 0.51844(16) 0.105(3) Uani 1 1 d D . . . .
H37A H -0.083242 0.601125 0.506288 0.125 Uiso 1 1 calc R U . . .
C38 C -0.0587(7) 0.5491(4) 0.54382(14) 0.085(2) Uani 1 1 d D . . . .
H38A H -0.147263 0.548626 0.549195 0.102 Uiso 1 1 calc R U . . .
C39 C 0.0317(5) 0.5184(3) 0.56163(11) 0.0561(15) Uani 1 1 d D . . . .
H39A H 0.004961 0.496551 0.579099 0.067 Uiso 1 1 calc R U . . .
C40 C 0.3755(4) 0.5162(2) 0.65251(9) 0.0307(9) Uani 1 1 d . . . . .
H40A H 0.457916 0.507730 0.662863 0.037 Uiso 1 1 calc R U . . .
H40B H 0.312358 0.531889 0.667275 0.037 Uiso 1 1 calc R U . . .
C41 C 0.4446(4) 0.4003(2) 0.62565(9) 0.0263(8) Uani 1 1 d . . . . .
H41A H 0.409464 0.368731 0.611029 0.032 Uiso 1 1 calc R U . . .
H41B H 0.480103 0.373820 0.642098 0.032 Uiso 1 1 calc R U . . .
C42 C 0.2134(4) 0.4615(2) 0.61232(8) 0.0271(9) Uani 1 1 d . . . . .
H42A H 0.161371 0.500313 0.618330 0.032 Uiso 1 1 calc R U . . .
H42B H 0.154268 0.423075 0.610758 0.032 Uiso 1 1 calc R U . . .
B1 B 0.3230(4) 0.4457(2) 0.63852(10) 0.0252(9) Uani 1 1 d . . . . .
C43 C 0.2467(4) 0.4025(2) 0.66341(8) 0.0283(9) Uani 1 1 d . . . . .
C44 C 0.1718(4) 0.4310(2) 0.68634(9) 0.0338(10) Uani 1 1 d . . . . .
H44A H 0.169137 0.477966 0.687863 0.041 Uiso 1 1 calc R U . . .
C45 C 0.1020(4) 0.3938(3) 0.70674(10) 0.0400(11) Uani 1 1 d . . . . .
H45A H 0.053685 0.415421 0.721670 0.048 Uiso 1 1 calc R U . . .
C46 C 0.1032(5) 0.3247(3) 0.70515(10) 0.0432(12) Uani 1 1 d . . . . .
H46A H 0.055921 0.299057 0.718969 0.052 Uiso 1 1 calc R U . . .
C47 C 0.1745(5) 0.2936(3) 0.68309(10) 0.0413(11) Uani 1 1 d . . . . .
H47A H 0.175631 0.246598 0.681753 0.050 Uiso 1 1 calc R U . . .
C48 C 0.2451(4) 0.3321(2) 0.66276(9) 0.0334(10) Uani 1 1 d . . . . .
H48A H 0.293604 0.309993 0.648011 0.040 Uiso 1 1 calc R U . . .
Cr2 Cr 0.30521(7) 0.36041(4) 0.70782(2) 0.03275(18) Uani 1 1 d . . . . .
C49 C 0.4534(5) 0.3130(3) 0.70282(11) 0.0452(12) Uani 1 1 d . . . . .
O4 O 0.5480(4) 0.2840(2) 0.69967(10) 0.0698(13) Uani 1 1 d . . . . .
C50 C 0.4053(5) 0.4291(3) 0.71983(11) 0.0513(13) Uani 1 1 d . . . . .
O5 O 0.4708(5) 0.4723(2) 0.72780(10) 0.0799(14) Uani 1 1 d . . . . .
C51 C 0.3042(5) 0.3325(3) 0.74599(11) 0.0560(15) Uani 1 1 d . . . . .
O6 O 0.3063(4) 0.3144(3) 0.77001(8) 0.0965(19) Uani 1 1 d . . . . .

loop_
_atom_site_aniso_label
_atom_site_aniso_U_11
_atom_site_aniso_U_22
_atom_site_aniso_U_33
_atom_site_aniso_U_23
_atom_site_aniso_U_13
_atom_site_aniso_U_12
Cr1 0.0284(4) 0.0196(3) 0.0371(4) -0.0011(3) 0.0106(3) -0.0015(3)
C1 0.031(2) 0.026(2) 0.067(3) 0.003(2) 0.009(2) 0.0027(19)
O1 0.054(2) 0.0351(19) 0.096(3) 0.027(2) 0.007(2) 0.0039(18)
C2 0.036(3) 0.028(2) 0.079(4) 0.003(2) 0.002(3) 0.001(2)
O2 0.047(2) 0.037(2) 0.143(4) 0.001(2) -0.001(3) -0.0171(19)
C3 0.055(3) 0.027(2) 0.045(3) 0.008(2) 0.015(2) -0.001(2)
O3 0.087(3) 0.049(2) 0.048(2) -0.0045(18) 0.036(2) -0.001(2)
P1 0.0230(5) 0.0271(5) 0.0345(6) -0.0089(4) 0.0023(4) -0.0024(4)
C4 0.023(2) 0.022(2) 0.046(2) -0.0122(18) 0.0072(19) -0.0018(17)
C5 0.033(2) 0.039(3) 0.053(3) -0.009(2) 0.004(2) 0.007(2)
C6 0.034(3) 0.047(3) 0.077(4) -0.006(3) -0.007(3) 0.010(2)
C7 0.032(3) 0.033(3) 0.100(5) -0.012(3) 0.014(3) 0.000(2)
C8 0.041(3) 0.041(3) 0.082(4) -0.016(3) 0.031(3) 0.002(2)
C9 0.047(3) 0.041(3) 0.051(3) -0.013(2) 0.013(2) 0.001(2)
C10 0.030(2) 0.040(3) 0.045(3) -0.018(2) 0.004(2) -0.001(2)
C11 0.084(5) 0.046(3) 0.065(4) -0.005(3) -0.017(3) -0.024(3)
C12 0.094(5) 0.052(4) 0.083(5) -0.022(3) 0.005(4) -0.040(4)
C13 0.043(3) 0.072(4) 0.077(4) -0.047(4) 0.016(3) -0.026(3)
C14 0.051(4) 0.078(5) 0.089(5) -0.032(4) -0.019(3) -0.012(3)
C15 0.046(3) 0.052(3) 0.073(4) -0.022(3) -0.016(3) -0.009(3)
P2 0.0178(5) 0.0226(5) 0.0409(6) -0.0008(4) 0.0047(4) -0.0012(4)
C16 0.019(2) 0.030(2) 0.066(3) -0.008(2) -0.001(2) 0.0033(18)
C17 0.027(3) 0.049(3) 0.114(5) -0.009(3) -0.004(3) -0.007(2)
C18 0.027(3) 0.051(4) 0.186(9) -0.015(5) -0.027(4) -0.008(3)
C19 0.042(4) 0.071(5) 0.140(7) -0.031(5) -0.045(4) 0.013(3)
C20 0.050(4) 0.090(5) 0.088(5) -0.011(4) -0.037(3) 0.007(4)
C21 0.038(3) 0.057(3) 0.062(3) -0.003(3) -0.018(3) 0.001(3)
C22 0.026(3) 0.025(2) 0.037(3) 0.004(2) 0.008(3) 0.003(2)
C23 0.025(3) 0.102(8) 0.045(6) -0.023(5) -0.002(4) 0.012(5)
C24 0.044(4) 0.158(13) 0.047(6) -0.032(7) -0.004(4) 0.049(6)
C25 0.055(6) 0.054(4) 0.043(4) 0.005(3) 0.015(5) 0.033(4)
C26 0.058(6) 0.037(4) 0.077(7) -0.020(4) 0.034(5) -0.008(4)
C27 0.026(4) 0.045(5) 0.097(8) -0.035(5) 0.026(4) -0.011(3)
C22' 0.026(3) 0.025(2) 0.037(3) 0.004(2) 0.008(3) 0.003(2)
C23' 0.025(3) 0.102(8) 0.045(6) -0.023(5) -0.002(4) 0.012(5)
C24' 0.044(4) 0.158(13) 0.047(6) -0.032(7) -0.004(4) 0.049(6)
C25' 0.055(6) 0.054(4) 0.043(4) 0.005(3) 0.015(5) 0.033(4)
C26' 0.058(6) 0.037(4) 0.077(7) -0.020(4) 0.034(5) -0.008(4)
C27' 0.026(4) 0.045(5) 0.097(8) -0.035(5) 0.026(4) -0.011(3)
P3 0.0319(6) 0.0257(5) 0.0230(5) -0.0012(4) 0.0049(4) -0.0048(4)
C28 0.032(3) 0.028(2) 0.034(2) -0.007(2) 0.011(2) -0.004(2)
C29 0.083(5) 0.037(3) 0.049(3) -0.018(3) 0.033(3) -0.026(3)
C30 0.101(6) 0.053(4) 0.061(4) -0.032(3) 0.047(4) -0.034(4)
C31 0.062(4) 0.046(3) 0.067(4) -0.026(3) 0.030(3) -0.017(3)
C32 0.041(3) 0.026(3) 0.066(4) -0.003(3) 0.014(3) -0.008(2)
C33 0.022(2) 0.031(2) 0.038(3) -0.001(2) 0.004(2) -0.001(2)
C28' 0.032(3) 0.028(2) 0.034(2) -0.007(2) 0.011(2) -0.004(2)
C29' 0.083(5) 0.037(3) 0.049(3) -0.018(3) 0.033(3) -0.026(3)
C30' 0.101(6) 0.053(4) 0.061(4) -0.032(3) 0.047(4) -0.034(4)
C31' 0.062(4) 0.046(3) 0.067(4) -0.026(3) 0.030(3) -0.017(3)
C32' 0.041(3) 0.026(3) 0.066(4) -0.003(3) 0.014(3) -0.008(2)
C33' 0.022(2) 0.031(2) 0.038(3) -0.001(2) 0.004(2) -0.001(2)
C34 0.055(3) 0.033(2) 0.027(2) -0.0018(18) -0.008(2) -0.004(2)
C35 0.101(5) 0.045(3) 0.034(3) 0.006(2) -0.018(3) -0.028(3)
C36 0.183(9) 0.052(4) 0.056(4) 0.020(3) -0.060(6) -0.033(6)
C37 0.170(9) 0.064(5) 0.080(5) 0.000(4) -0.090(6) 0.011(6)
C38 0.079(5) 0.104(6) 0.072(4) -0.018(4) -0.042(4) 0.032(4)
C39 0.054(3) 0.071(4) 0.044(3) -0.002(3) -0.016(3) 0.013(3)
C40 0.025(2) 0.039(2) 0.029(2) -0.0066(18) -0.0012(17) -0.0041(18)
C41 0.0202(19) 0.029(2) 0.030(2) 0.0008(17) -0.0001(16) -0.0055(17)
C42 0.021(2) 0.034(2) 0.0265(19) -0.0039(17) 0.0015(16) -0.0010(17)
B1 0.022(2) 0.030(2) 0.024(2) -0.0032(18) 0.0034(18) -0.0032(19)
C43 0.023(2) 0.041(2) 0.0214(18) -0.0014(17) -0.0019(16) -0.0008(18)
C44 0.027(2) 0.047(3) 0.028(2) 0.0005(19) 0.0012(18) 0.005(2)
C45 0.031(2) 0.060(3) 0.029(2) 0.001(2) 0.0061(19) 0.003(2)
C46 0.032(3) 0.064(3) 0.034(2) 0.008(2) 0.004(2) -0.011(2)
C47 0.041(3) 0.047(3) 0.036(2) 0.006(2) 0.002(2) -0.017(2)
C48 0.031(2) 0.044(3) 0.025(2) 0.0007(18) 0.0008(18) -0.012(2)
Cr2 0.0298(4) 0.0459(4) 0.0225(3) 0.0013(3) -0.0003(3) 0.0008(3)
C49 0.037(3) 0.058(3) 0.041(3) -0.007(2) -0.011(2) 0.003(2)
O4 0.032(2) 0.090(3) 0.087(3) -0.033(3) -0.014(2) 0.013(2)
C50 0.054(3) 0.060(3) 0.039(3) -0.001(2) -0.019(2) 0.001(3)
O5 0.091(3) 0.065(3) 0.083(3) -0.004(2) -0.051(3) -0.016(3)
C51 0.032(3) 0.097(4) 0.039(3) 0.017(3) -0.002(2) 0.002(3)
O6 0.057(3) 0.195(6) 0.038(2) 0.044(3) -0.006(2) -0.011(3)

loop_
_atom_type_symbol
_atom_type_description
_atom_type_scat_dispersion_real
_atom_type_scat_dispersion_imag
_atom_type_scat_source
C C 0.0033 0.0016 'International Tables Vol C Tables 4.2.6.8 and 6.1.1.4'
H H 0.0000 0.0000 'International Tables Vol C Tables 4.2.6.8 and 6.1.1.4'
B B 0.0013 0.0007 'International Tables Vol C Tables 4.2.6.8 and 6.1.1.4'
Cr Cr 0.3209 0.6236 'International Tables Vol C Tables 4.2.6.8 and 6.1.1.4'
O O 0.0106 0.0060 'International Tables Vol C Tables 4.2.6.8 and 6.1.1.4'
P P 0.1023 0.0942 'International Tables Vol C Tables 4.2.6.8 and 6.1.1.4'

loop_
_geom_angle_atom_site_label_1
_geom_angle_atom_site_label_2
_geom_angle_atom_site_label_3
_geom_angle
C1 Cr1 C2 78.0(2)
C1 Cr1 C3 84.7(2)
C2 Cr1 C3 96.4(2)
C1 Cr1 P1 99.77(15)
C2 Cr1 P1 86.92(17)
C3 Cr1 P1 174.93(14)
C1 Cr1 P2 168.74(15)
C2 Cr1 P2 94.36(16)
C3 Cr1 P2 87.98(15)
P1 Cr1 P2 87.95(4)
C1 Cr1 P3 99.57(15)
C2 Cr1 P3 171.31(16)
C3 Cr1 P3 91.65(16)
P1 Cr1 P3 85.26(4)
P2 Cr1 P3 89.16(4)
O1 C1 Cr1 171.9(4)
O2 C2 Cr1 173.9(5)
O3 C3 Cr1 176.0(4)
C40 P1 C10 109.1(2)
C40 P1 C4 104.6(2)
C10 P1 C4 99.93(19)
C40 P1 Cr1 111.32(14)
C10 P1 Cr1 112.76(15)
C4 P1 Cr1 118.14(14)
C5 C4 C9 117.4(4)
C5 C4 P1 122.4(3)
C9 C4 P1 120.2(4)
C4 C5 C6 121.3(5)
C4 C5 H5A 119.4
C6 C5 H5A 119.4
C7 C6 C5 119.8(5)
C7 C6 H6A 120.1
C5 C6 H6A 120.1
C6 C7 C8 120.3(5)
C6 C7 H7A 119.9
C8 C7 H7A 119.9
C7 C8 C9 120.2(5)
C7 C8 H8A 119.9
C9 C8 H8A 119.9
C8 C9 C4 121.0(5)
C8 C9 H9A 119.5
C4 C9 H9A 119.5
C15 C10 C11 117.9(5)
C15 C10 P1 123.0(4)
C11 C10 P1 119.0(4)
C10 C11 C12 120.7(6)
C10 C11 H11A 119.6
C12 C11 H11A 119.6
C13 C12 C11 120.9(6)
C13 C12 H12A 119.5
C11 C12 H12A 119.5
C12 C13 C14 118.6(5)
C12 C13 H13A 120.7
C14 C13 H13A 120.7
C13 C14 C15 121.1(6)
C13 C14 H14A 119.4
C15 C14 H14A 119.4
C10 C15 C14 120.6(6)
C10 C15 H15A 119.7
C14 C15 H15A 119.7
C41 P2 C22' 108.6(9)
C41 P2 C16 106.4(2)
C22' P2 C16 97.4(11)
C41 P2 C22 105.1(4)
C16 P2 C22 103.4(4)
C41 P2 Cr1 109.12(14)
C22' P2 Cr1 117.4(13)
C16 P2 Cr1 116.84(15)
C22 P2 Cr1 115.0(4)
C21 C16 C17 117.6(5)
C21 C16 P2 122.5(3)
C17 C16 P2 119.9(4)
C16 C17 C18 121.0(6)
C16 C17 H17A 119.5
C18 C17 H17A 119.5
C19 C18 C17 119.9(6)
C19 C18 H18A 120.0
C17 C18 H18A 120.0
C20 C19 C18 119.9(6)
C20 C19 H19A 120.1
C18 C19 H19A 120.1
C19 C20 C21 120.7(6)
C19 C20 H20A 119.7
C21 C20 H20A 119.7
C20 C21 C16 121.0(5)
C20 C21 H21A 119.5
C16 C21 H21A 119.5
C23 C22 C27 118.8(7)
C23 C22 P2 120.9(6)
C27 C22 P2 120.2(7)
C22 C23 C24 119.3(8)
C22 C23 H23A 120.3
C24 C23 H23A 120.3
C25 C24 C23 122.0(8)
C25 C24 H24A 119.0
C23 C24 H24A 119.0
C24 C25 C26 119.3(8)
C24 C25 H25A 120.3
C26 C25 H25A 120.3
C25 C26 C27 119.7(7)
C25 C26 H26A 120.2
C27 C26 H26A 120.2
C26 C27 C22 120.7(7)
C26 C27 H27A 119.6
C22 C27 H27A 119.6
C23' C22' C27' 115.8(17)
C23' C22' P2 122.7(17)
C27' C22' P2 121.2(18)
C22' C23' C24' 122.5(17)
C22' C23' H23B 118.8
C24' C23' H23B 118.8
C25' C24' C23' 120.9(17)
C25' C24' H24B 119.5
C23' C24' H24B 119.5
C26' C25' C24' 117.6(17)
C26' C25' H25B 121.2
C24' C25' H25B 121.2
C25' C26' C27' 121.7(16)
C25' C26' H26B 119.2
C27' C26' H26B 119.2
C22' C27' C26' 121.4(16)
C22' C27' H27B 119.3
C26' C27' H27B 119.3
C42 P3 C28 105.1(2)
C42 P3 C34 108.0(2)
C28 P3 C34 97.5(3)
C42 P3 C28' 104.9(15)
C34 P3 C28' 102.7(16)
C42 P3 Cr1 111.63(13)
C28 P3 Cr1 118.88(18)
C34 P3 Cr1 114.33(15)
C28' P3 Cr1 114.4(11)
C33 C28 C29 117.5(5)
C33 C28 P3 123.4(4)
C29 C28 P3 119.0(4)
C30 C29 C28 121.3(5)
C30 C29 H29A 119.4
C28 C29 H29A 119.4
C31 C30 C29 119.9(5)
C31 C30 H30A 120.1
C29 C30 H30A 120.1
C32 C31 C30 119.8(5)
C32 C31 H31A 120.1
C30 C31 H31A 120.1
C31 C32 C33 120.3(5)
C31 C32 H32A 119.9
C33 C32 H32A 119.9
C32 C33 C28 121.3(5)
C32 C33 H33A 119.3
C28 C33 H33A 119.3
C33' C28' C29' 117.1(19)
C33' C28' P3 115(2)
C29' C28' P3 127(2)
C28' C29' C30' 120.9(18)
C28' C29' H29B 119.5
C30' C29' H29B 119.5
C31' C30' C29' 120.9(18)
C31' C30' H30B 119.6
C29' C30' H30B 119.6
C30' C31' C32' 119.2(19)
C30' C31' H31B 120.4
C32' C31' H31B 120.4
C31' C32' C33' 120.1(18)
C31' C32' H32B 119.9
C33' C32' H32B 119.9
C28' C33' C32' 121.8(18)
C28' C33' H33B 119.1
C32' C33' H33B 119.1
C39 C34 C35 118.8(5)
C39 C34 P3 121.4(4)
C35 C34 P3 119.7(4)
C36 C35 C34 120.5(6)
C36 C35 H35A 119.8
C34 C35 H35A 119.8
C37 C36 C35 120.2(7)
C37 C36 H36A 119.9
C35 C36 H36A 119.9
C36 C37 C38 120.3(6)
C36 C37 H37A 119.8
C38 C37 H37A 119.8
C37 C38 C39 120.3(7)
C37 C38 H38A 119.9
C39 C38 H38A 119.9
C34 C39 C38 120.0(6)
C34 C39 H39A 120.0
C38 C39 H39A 120.0
B1 C40 P1 114.5(3)
B1 C40 H40A 108.6
P1 C40 H40A 108.6
B1 C40 H40B 108.6
P1 C40 H40B 108.6
H40A C40 H40B 107.6
B1 C41 P2 116.3(3)
B1 C41 H41A 108.2
P2 C41 H41A 108.2
B1 C41 H41B 108.2
P2 C41 H41B 108.2
H41A C41 H41B 107.4
B1 C42 P3 113.9(3)
B1 C42 H42A 108.8
P3 C42 H42A 108.8
B1 C42 H42B 108.8
P3 C42 H42B 108.8
H42A C42 H42B 107.7
C43 B1 C40 110.6(3)
C43 B1 C41 108.4(3)
C40 B1 C41 111.2(3)
C43 B1 C42 105.5(3)
C40 B1 C42 109.6(3)
C41 B1 C42 111.5(3)
C48 C43 C44 114.4(4)
C48 C43 B1 121.7(4)
C44 C43 B1 123.8(4)
C48 C43 Cr2 69.4(2)
C44 C43 Cr2 69.2(2)
B1 C43 Cr2 133.4(3)
C45 C44 C43 123.5(4)
C45 C44 Cr2 71.5(3)
C43 C44 Cr2 73.9(2)
C45 C44 H44A 118.2
C43 C44 H44A 118.2
Cr2 C44 H44A 128.9
C46 C45 C44 119.9(4)
C46 C45 Cr2 71.8(3)
C44 C45 Cr2 71.7(3)
C46 C45 H45A 120.0
C44 C45 H45A 120.0
Cr2 C45 H45A 128.7
C47 C46 C45 119.4(4)
C47 C46 Cr2 71.7(3)
C45 C46 Cr2 71.4(3)
C47 C46 H46A 120.3
C45 C46 H46A 120.3
Cr2 C46 H46A 128.9
C46 C47 C48 119.8(5)
C46 C47 Cr2 71.6(3)
C48 C47 Cr2 71.4(3)
C46 C47 H47A 120.1
C48 C47 H47A 120.1
Cr2 C47 H47A 129.2
C47 C48 C43 122.9(4)
C47 C48 Cr2 71.4(3)
C43 C48 Cr2 73.7(2)
C47 C48 H48A 118.5
C43 C48 H48A 118.5
Cr2 C48 H48A 128.7
C50 Cr2 C49 87.6(2)
C50 Cr2 C51 87.3(3)
C49 Cr2 C51 87.8(2)
C50 Cr2 C45 108.5(2)
C49 Cr2 C45 163.5(2)
C51 Cr2 C45 96.3(2)
C50 Cr2 C44 89.9(2)
C49 Cr2 C44 144.0(2)
C51 Cr2 C44 128.0(2)
C45 Cr2 C44 36.80(16)
C50 Cr2 C46 143.5(2)
C49 Cr2 C46 128.1(2)
C51 Cr2 C46 86.9(2)
C45 Cr2 C46 36.78(18)
C44 Cr2 C46 66.17(18)
C50 Cr2 C48 129.5(2)
C49 Cr2 C48 89.2(2)
C51 Cr2 C48 143.0(2)
C45 Cr2 C48 77.91(17)
C44 Cr2 C48 65.32(17)
C46 Cr2 C48 66.45(16)
C50 Cr2 C47 165.0(2)
C49 Cr2 C47 97.6(2)
C51 Cr2 C47 106.9(2)
C45 Cr2 C47 65.98(19)
C44 Cr2 C47 77.69(18)
C46 Cr2 C47 36.68(18)
C48 Cr2 C47 37.14(15)
C50 Cr2 C43 97.72(19)
C49 Cr2 C43 108.03(19)
C51 Cr2 C43 163.5(2)
C45 Cr2 C43 67.22(15)
C44 Cr2 C43 36.93(15)
C46 Cr2 C43 79.72(16)
C48 Cr2 C43 36.87(15)
C47 Cr2 C43 67.30(16)
O4 C49 Cr2 178.9(5)
O5 C50 Cr2 178.8(5)
O6 C51 Cr2 178.5(5)

loop_
_geom_bond_atom_site_label_1
_geom_bond_atom_site_label_2
_geom_bond_distance
Cr1 C1 1.871(5)
Cr1 C2 1.877(5)
Cr1 C3 1.881(5)
Cr1 P1 2.4256(12)
Cr1 P2 2.4450(13)
Cr1 P3 2.4524(13)
C1 O1 1.152(6)
C2 O2 1.143(6)
C3 O3 1.149(6)
P1 C40 1.811(4)
P1 C10 1.829(4)
P1 C4 1.838(4)
C4 C5 1.386(6)
C4 C9 1.391(6)
C5 C6 1.393(6)
C5 H5A 0.9500
C6 C7 1.363(7)
C6 H6A 0.9500
C7 C8 1.365(7)
C7 H7A 0.9500
C8 C9 1.389(6)
C8 H8A 0.9500
C9 H9A 0.9500
C10 C15 1.370(6)
C10 C11 1.383(7)
C11 C12 1.389(7)
C11 H11A 0.9500
C12 C13 1.360(8)
C12 H12A 0.9500
C13 C14 1.362(8)
C13 H13A 0.9500
C14 C15 1.393(7)
C14 H14A 0.9500
C15 H15A 0.9500
P2 C41 1.810(4)
P2 C22' 1.82(2)
P2 C16 1.833(5)
P2 C22 1.859(9)
C16 C21 1.387(6)
C16 C17 1.387(6)
C17 C18 1.388(8)
C17 H17A 0.9500
C18 C19 1.374(9)
C18 H18A 0.9500
C19 C20 1.355(8)
C19 H19A 0.9500
C20 C21 1.382(6)
C20 H20A 0.9500
C21 H21A 0.9500
C22 C23 1.369(9)
C22 C27 1.393(9)
C23 C24 1.386(9)
C23 H23A 0.9500
C24 C25 1.354(10)
C24 H24A 0.9500
C25 C26 1.371(9)
C25 H25A 0.9500
C26 C27 1.385(8)
C26 H26A 0.9500
C27 H27A 0.9500
C22' C23' 1.373(14)
C22' C27' 1.380(14)
C23' C24' 1.384(13)
C23' H23B 0.9500
C24' C25' 1.361(14)
C24' H24B 0.9500
C25' C26' 1.359(14)
C25' H25B 0.9500
C26' C27' 1.386(13)
C26' H26B 0.9500
C27' H27B 0.9500
P3 C42 1.815(4)
P3 C28 1.826(5)
P3 C34 1.833(5)
P3 C28' 1.97(3)
C28 C33 1.385(7)
C28 C29 1.391(7)
C29 C30 1.387(7)
C29 H29A 0.9500
C30 C31 1.374(8)
C30 H30A 0.9500
C31 C32 1.373(8)
C31 H31A 0.9500
C32 C33 1.381(6)
C32 H32A 0.9500
C33 H33A 0.9500
C28' C33' 1.380(14)
C28' C29' 1.383(14)
C29' C30' 1.389(14)
C29' H29B 0.9500
C30' C31' 1.363(14)
C30' H30B 0.9500
C31' C32' 1.366(14)
C31' H31B 0.9500
C32' C33' 1.387(14)
C32' H32B 0.9500
C33' H33B 0.9500
C34 C39 1.380(7)
C34 C35 1.392(6)
C35 C36 1.378(8)
C35 H35A 0.9500
C36 C37 1.357(9)
C36 H36A 0.9500
C37 C38 1.373(9)
C37 H37A 0.9500
C38 C39 1.385(7)
C38 H38A 0.9500
C39 H39A 0.9500
C40 B1 1.650(6)
C40 H40A 0.9900
C40 H40B 0.9900
C41 B1 1.666(6)
C41 H41A 0.9900
C41 H41B 0.9900
C42 B1 1.677(6)
C42 H42A 0.9900
C42 H42B 0.9900
B1 C43 1.633(6)
C43 C48 1.422(6)
C43 C44 1.422(6)
C43 Cr2 2.274(4)
C44 C45 1.397(6)
C44 Cr2 2.213(4)
C44 H44A 0.9500
C45 C46 1.397(7)
C45 Cr2 2.212(5)
C45 H45A 0.9500
C46 C47 1.396(7)
C46 Cr2 2.217(5)
C46 H46A 0.9500
C47 C48 1.413(6)
C47 Cr2 2.218(5)
C47 H47A 0.9500
C48 Cr2 2.217(4)
C48 H48A 0.9500
Cr2 C50 1.816(6)
Cr2 C49 1.823(5)
Cr2 C51 1.826(5)
C49 O4 1.150(6)
C50 O5 1.163(6)
C51 O6 1.153(6)

loop_
_geom_torsion_atom_site_label_1
_geom_torsion_atom_site_label_2
_geom_torsion_atom_site_label_3
_geom_torsion_atom_site_label_4
_geom_torsion
C40 P1 C4 C5 -135.9(4)
C10 P1 C4 C5 111.1(4)
Cr1 P1 C4 C5 -11.5(4)
C40 P1 C4 C9 45.0(4)
C10 P1 C4 C9 -67.9(4)
Cr1 P1 C4 C9 169.4(3)
C9 C4 C5 C6 -0.5(7)
P1 C4 C5 C6 -179.6(4)
C4 C5 C6 C7 0.2(8)
C5 C6 C7 C8 0.4(8)
C6 C7 C8 C9 -0.7(8)
C7 C8 C9 C4 0.5(8)
C5 C4 C9 C8 0.1(7)
P1 C4 C9 C8 179.2(4)
C40 P1 C10 C15 26.0(5)
C4 P1 C10 C15 135.4(4)
Cr1 P1 C10 C15 -98.3(4)
C40 P1 C10 C11 -158.0(4)
C4 P1 C10 C11 -48.6(5)
Cr1 P1 C10 C11 77.7(5)
C15 C10 C11 C12 1.3(9)
P1 C10 C11 C12 -174.9(5)
C10 C11 C12 C13 -1.9(10)
C11 C12 C13 C14 2.7(10)
C12 C13 C14 C15 -3.1(10)
C11 C10 C15 C14 -1.7(8)
P1 C10 C15 C14 174.4(5)
C13 C14 C15 C10 2.6(10)
C41 P2 C16 C21 7.9(5)
C22' P2 C16 C21 -104.1(11)
C22 P2 C16 C21 -102.5(6)
Cr1 P2 C16 C21 130.0(4)
C41 P2 C16 C17 -172.7(4)
C22' P2 C16 C17 75.4(11)
C22 P2 C16 C17 76.9(6)
Cr1 P2 C16 C17 -50.5(4)
C21 C16 C17 C18 -1.1(8)
P2 C16 C17 C18 179.4(4)
C16 C17 C18 C19 0.2(10)
C17 C18 C19 C20 0.2(11)
C18 C19 C20 C21 0.3(10)
C19 C20 C21 C16 -1.2(9)
C17 C16 C21 C20 1.6(8)
P2 C16 C21 C20 -178.9(4)
C41 P2 C22 C23 -133.5(10)
C16 P2 C22 C23 -22.0(11)
Cr1 P2 C22 C23 106.5(10)
C41 P2 C22 C27 50.3(11)
C16 P2 C22 C27 161.7(9)
Cr1 P2 C22 C27 -69.8(11)
C27 C22 C23 C24 -2.1(14)
P2 C22 C23 C24 -178.4(8)
C22 C23 C24 C25 0.4(13)
C23 C24 C25 C26 0.1(14)
C24 C25 C26 C27 1.2(15)
C25 C26 C27 C22 -2.9(14)
C23 C22 C27 C26 3.4(16)
P2 C22 C27 C26 179.7(7)
C41 P2 C22' C23' -166(2)
C16 P2 C22' C23' -56(3)
Cr1 P2 C22' C23' 70(3)
C41 P2 C22' C27' 20(3)
C16 P2 C22' C27' 130(3)
Cr1 P2 C22' C27' -105(3)
C27' C22' C23' C24' -1(3)
P2 C22' C23' C24' -176(3)
C22' C23' C24' C25' 0(2)
C23' C24' C25' C26' 2(3)
C24' C25' C26' C27' -3(3)
C23' C22' C27' C26' 1(4)
P2 C22' C27' C26' 175(2)
C25' C26' C27' C22' 1(3)
C42 P3 C28 C33 -1.2(6)
C34 P3 C28 C33 -112.2(5)
Cr1 P3 C28 C33 124.6(5)
C42 P3 C28 C29 175.7(5)
C34 P3 C28 C29 64.7(6)
Cr1 P3 C28 C29 -58.5(6)
C33 C28 C29 C30 -0.9(10)
P3 C28 C29 C30 -178.0(5)
C28 C29 C30 C31 0.5(11)
C29 C30 C31 C32 0.5(12)
C30 C31 C32 C33 -1.1(11)
C31 C32 C33 C28 0.7(9)
C29 C28 C33 C32 0.3(9)
P3 C28 C33 C32 177.2(4)
C33' C28' C29' C30' 0(3)
P3 C28' C29' C30' -174(4)
C28' C29' C30' C31' 0(2)
C29' C30' C31' C32' 0(3)
C30' C31' C32' C33' 0(3)
C29' C28' C33' C32' 0(4)
P3 C28' C33' C32' 175(4)
C31' C32' C33' C28' 0(4)
C42 P3 C34 C39 -17.2(5)
C28 P3 C34 C39 91.4(5)
C28' P3 C34 C39 93.3(13)
Cr1 P3 C34 C39 -142.2(4)
C42 P3 C34 C35 165.7(4)
C28 P3 C34 C35 -85.7(4)
C28' P3 C34 C35 -83.8(13)
Cr1 P3 C34 C35 40.7(4)
C39 C34 C35 C36 1.8(8)
P3 C34 C35 C36 179.0(4)
C34 C35 C36 C37 -1.5(10)
C35 C36 C37 C38 0.7(12)
C36 C37 C38 C39 -0.2(12)
C35 C34 C39 C38 -1.3(8)
P3 C34 C39 C38 -178.4(5)
C37 C38 C39 C34 0.5(10)
C10 P1 C40 B1 -162.8(3)
C4 P1 C40 B1 91.0(3)
Cr1 P1 C40 B1 -37.7(3)
C22' P2 C41 B1 -167.9(13)
C16 P2 C41 B1 88.2(3)
C22 P2 C41 B1 -162.6(5)
Cr1 P2 C41 B1 -38.7(3)
C28 P3 C42 B1 95.0(3)
C34 P3 C42 B1 -161.8(3)
C28' P3 C42 B1 89.2(14)
Cr1 P3 C42 B1 -35.2(3)
P1 C40 B1 C43 -156.0(3)
P1 C40 B1 C41 83.5(4)
P1 C40 B1 C42 -40.1(4)
P2 C41 B1 C43 -157.8(3)
P2 C41 B1 C40 -36.0(4)
P2 C41 B1 C42 86.5(4)
P3 C42 B1 C43 -155.9(3)
P3 C42 B1 C40 85.0(4)
P3 C42 B1 C41 -38.5(4)
C40 B1 C43 C48 -149.8(4)
C41 B1 C43 C48 -27.7(5)
C42 B1 C43 C48 91.8(4)
C40 B1 C43 C44 33.6(5)
C41 B1 C43 C44 155.7(4)
C42 B1 C43 C44 -84.8(4)
C40 B1 C43 Cr2 -59.0(5)
C41 B1 C43 Cr2 63.1(5)
C42 B1 C43 Cr2 -177.3(3)
C48 C43 C44 C45 0.1(6)
B1 C43 C44 C45 176.9(4)
Cr2 C43 C44 C45 -54.1(4)
C48 C43 C44 Cr2 54.1(3)
B1 C43 C44 Cr2 -129.0(4)
C43 C44 C45 C46 -0.2(7)
Cr2 C44 C45 C46 -55.3(4)
C43 C44 C45 Cr2 55.1(4)
C44 C45 C46 C47 0.0(7)
Cr2 C45 C46 C47 -55.2(4)
C44 C45 C46 Cr2 55.2(4)
C45 C46 C47 C48 0.4(7)
Cr2 C46 C47 C48 -54.7(4)
C45 C46 C47 Cr2 55.1(4)
C46 C47 C48 C43 -0.5(7)
Cr2 C47 C48 C43 -55.3(4)
C46 C47 C48 Cr2 54.8(4)
C44 C43 C48 C47 0.3(6)
B1 C43 C48 C47 -176.6(4)
Cr2 C43 C48 C47 54.3(4)
C44 C43 C48 Cr2 -54.0(3)
B1 C43 C48 Cr2 129.1(4)
